data_7063254
loop_
_publ_author_name
Swati,
'Yadav, Sweta'
'Shahid, Omair'
'Prakash, Jai'

_publ_section_title
;
 Syntheses of a series of BaCu2&#x2212;xAgxSe2 (x = 0 -- 1.0) selenides
 and evaluation of their thermoelectric properties
;
_journal_issue 24
_journal_name_full 'New Journal of Chemistry'
_journal_page_first 11129
_journal_page_last 11139
_journal_paper_doi 10.1039/D4NJ00989D
_journal_volume 48
_journal_year 2024
_chemical_formula_sum 'Ag0.51 Ba Cu1.49 Se2'
_chemical_formula_weight 445.06
_space_group_crystal_system orthorhombic
_space_group_IT_number 62
_space_group_name_Hall '-P 2ac 2n'
_space_group_name_H-M_alt 'P n m a'
_audit_creation_method SHELXL-2017/1
_audit_update_record
;
2024-02-13 deposited with the CCDC.	2024-05-20 downloaded from the CCDC.
;
_cell_angle_alpha 90
_cell_angle_beta 90
_cell_angle_gamma 90
_cell_formula_units_Z 4
_cell_length_a 9.823(4)
_cell_length_b 4.2715(16)
_cell_length_c 10.975(4)
_cell_measurement_reflns_used 16198
_cell_measurement_temperature 298(2)
_cell_measurement_theta_max 30.9
_cell_measurement_theta_min 2.8
_cell_volume 460.5(3)
_computing_cell_refinement 'Bruker SAINT'
_computing_data_collection 'Bruker APEX2'
_computing_data_reduction 'Bruker SAINT'
_computing_molecular_graphics 'Bruker SHELXTL'
_computing_publication_material 'Bruker SHELXTL'
_computing_structure_refinement 'SHELXL-2017/1 (Sheldrick, 2017)'
_computing_structure_solution 'SHELXT 2014/5 (Sheldrick, 2014)'
_diffrn_ambient_temperature 298(2)
_diffrn_measured_fraction_theta_full 0.998
_diffrn_measured_fraction_theta_max 0.996
_diffrn_measurement_device_type 'Bruker APEX-II CCD'
_diffrn_measurement_method '\f and \w scans'
_diffrn_radiation_type MoK\a
_diffrn_radiation_wavelength 0.71073
_diffrn_reflns_av_R_equivalents 0.0476
_diffrn_reflns_av_unetI/netI 0.0173
_diffrn_reflns_Laue_measured_fraction_full 0.998
_diffrn_reflns_Laue_measured_fraction_max 0.996
_diffrn_reflns_limit_h_max 14
_diffrn_reflns_limit_h_min -14
_diffrn_reflns_limit_k_max 6
_diffrn_reflns_limit_k_min -6
_diffrn_reflns_limit_l_max 14
_diffrn_reflns_limit_l_min -15
_diffrn_reflns_number 16198
_diffrn_reflns_point_group_measured_fraction_full 0.998
_diffrn_reflns_point_group_measured_fraction_max 0.996
_diffrn_reflns_theta_full 25.242
_diffrn_reflns_theta_max 30.950
_diffrn_reflns_theta_min 2.783
_diffrn_source 'micro-focus sealed X-ray tube'
_exptl_absorpt_coefficient_mu 33.020
_exptl_absorpt_correction_T_max 0.7461
_exptl_absorpt_correction_T_min 0.3575
_exptl_absorpt_correction_type multi-scan
_exptl_absorpt_process_details multi-scan
_exptl_crystal_colour Black
_exptl_crystal_density_diffrn 6.419
_exptl_crystal_description Block
_exptl_crystal_F_000 765
_exptl_crystal_size_max 0.071
_exptl_crystal_size_mid 0.065
_exptl_crystal_size_min 0.044
_refine_diff_density_max 0.971
_refine_diff_density_min -1.383
_refine_diff_density_rms 0.260
_refine_ls_extinction_coef 0.0095(4)
_refine_ls_extinction_expression Fc^*^=kFc[1+0.001xFc^2^\l^3^/sin(2\q)]^-1/4^
_refine_ls_extinction_method 'SHELXL-2017/1 (Sheldrick 2017)'
_refine_ls_goodness_of_fit_ref 1.161
_refine_ls_hydrogen_treatment undef
_refine_ls_matrix_type full
_refine_ls_number_parameters 34
_refine_ls_number_reflns 818
_refine_ls_number_restraints 0
_refine_ls_restrained_S_all 1.161
_refine_ls_R_factor_all 0.0180
_refine_ls_R_factor_gt 0.0173
_refine_ls_shift/su_max 0.000
_refine_ls_shift/su_mean 0.000
_refine_ls_structure_factor_coef Fsqd
_refine_ls_weighting_details 'w=1/[\s^2^(Fo^2^)+(0.0064P)^2^+2.1274P] where P=(Fo^2^+2Fc^2^)/3'
_refine_ls_weighting_scheme calc
_refine_ls_wR_factor_gt 0.0361
_refine_ls_wR_factor_ref 0.0363
_reflns_Friedel_coverage 0.000
_reflns_number_gt 798
_reflns_number_total 818
_reflns_threshold_expression 'I > 2\s(I)'
_cod_data_source_file d4nj00989d2.cif
_cod_data_source_block BaCuAgSe3
_cod_depositor_comments 'Adding full bibliography for 7063250--7063254.cif.'
_cod_database_code 7063254
_shelx_shelxl_version_number 2017/1
_shelx_space_group_comment
;
The symmetry employed for this shelxl refinement is uniquely defined
by the following loop, which should always be used as a source of
symmetry information in preference to the above space-group names.
They are only intended as comments.
;
_exptl_absorpt_special_details SADABS-2016/2

loop_
_space_group_symop_operation_xyz
'x, y, z'
'-x+1/2, -y, z+1/2'
'-x, y+1/2, -z'
'x+1/2, -y+1/2, -z+1/2'
'-x, -y, -z'
'x-1/2, y, -z-1/2'
'x, -y-1/2, z'
'-x-1/2, y-1/2, z-1/2'

loop_
_atom_site_label
_atom_site_type_symbol
_atom_site_fract_x
_atom_site_fract_y
_atom_site_fract_z
_atom_site_U_iso_or_equiv
_atom_site_adp_type
_atom_site_occupancy
_atom_site_site_symmetry_order
_atom_site_calc_flag
_atom_site_refinement_flags_posn
_atom_site_refinement_flags_adp
_atom_site_refinement_flags_occupancy
_atom_site_disorder_assembly
_atom_site_disorder_group
Ba1 Ba 0.24253(2) 0.250000 0.31974(2) 0.01164(9) Uani 1 2 d S T P . .
Ag1 Ag 0.05764(5) 0.250000 0.60494(5) 0.02105(19) Uani 0.176(5) 2 d S T P . .
Cu1 Cu 0.05764(5) 0.250000 0.60494(5) 0.02105(19) Uani 0.824(5) 2 d S T P . .
Ag2 Ag 0.07779(5) 0.250000 0.04518(4) 0.01912(17) Uani 0.335(5) 2 d S T P . .
Cu2 Cu 0.07779(5) 0.250000 0.04518(4) 0.01912(17) Uani 0.665(5) 2 d S T P . .
Se1 Se 0.33674(4) 0.250000 0.03498(4) 0.01398(11) Uani 1 2 d S T P . .
Se2 Se 0.48201(4) 0.250000 0.67625(4) 0.01496(11) Uani 1 2 d S T P . .

loop_
_atom_site_aniso_label
_atom_site_aniso_U_11
_atom_site_aniso_U_22
_atom_site_aniso_U_33
_atom_site_aniso_U_23
_atom_site_aniso_U_13
_atom_site_aniso_U_12
Ba1 0.01623(13) 0.00841(12) 0.01028(13) 0.000 0.00054(7) 0.000
Ag1 0.0235(3) 0.0164(3) 0.0232(3) 0.000 0.00573(19) 0.000
Cu1 0.0235(3) 0.0164(3) 0.0232(3) 0.000 0.00573(19) 0.000
Ag2 0.0179(2) 0.0221(3) 0.0173(3) 0.000 -0.00128(16) 0.000
Cu2 0.0179(2) 0.0221(3) 0.0173(3) 0.000 -0.00128(16) 0.000
Se1 0.0193(2) 0.01296(19) 0.0097(2) 0.000 0.00131(14) 0.000
Se2 0.01538(19) 0.01168(19) 0.0178(2) 0.000 0.00276(14) 0.000

loop_
_atom_type_symbol
_atom_type_description
_atom_type_scat_dispersion_real
_atom_type_scat_dispersion_imag
_atom_type_scat_source
Ag Ag -0.8971 1.1015 'International Tables Vol C Tables 4.2.6.8 and 6.1.1.4'
Ba Ba -0.3244 2.2819 'International Tables Vol C Tables 4.2.6.8 and 6.1.1.4'
Cu Cu 0.3201 1.2651 'International Tables Vol C Tables 4.2.6.8 and 6.1.1.4'
Se Se -0.0929 2.2259 'International Tables Vol C Tables 4.2.6.8 and 6.1.1.4'

loop_
_geom_angle_atom_site_label_1
_geom_angle_atom_site_label_2
_geom_angle_atom_site_label_3
_geom_angle
_geom_angle_site_symmetry_1
_geom_angle_site_symmetry_3
_geom_angle_publ_flag
Se1 Ba1 Se1 139.318(14) . 2_565 ?
Se1 Ba1 Se1 139.318(15) . 2 ?
Se1 Ba1 Se1 81.30(3) 2_565 2 ?
Se1 Ba1 Ag2 44.73(2) . . ?
Se1 Ba1 Ag2 121.50(2) 2_565 . ?
Se1 Ba1 Ag2 121.50(2) 2 . ?
Se1 Ba1 Se2 77.842(13) . 5_666 ?
Se1 Ba1 Se2 76.92(2) 2_565 5_666 ?
Se1 Ba1 Se2 125.506(16) 2 5_666 ?
Ag2 Ba1 Se2 112.495(16) . 5_666 ?
Se1 Ba1 Se2 77.842(13) . 5_656 ?
Se1 Ba1 Se2 125.506(16) 2_565 5_656 ?
Se1 Ba1 Se2 76.92(2) 2 5_656 ?
Ag2 Ba1 Se2 112.495(16) . 5_656 ?
Se2 Ba1 Se2 76.56(3) 5_666 5_656 ?
Se1 Ba1 Se2 75.161(19) . 2_554 ?
Se1 Ba1 Se2 125.47(2) 2_565 2_554 ?
Se1 Ba1 Se2 76.93(2) 2 2_554 ?
Ag2 Ba1 Se2 45.210(13) . 2_554 ?
Se2 Ba1 Se2 152.998(13) 5_666 2_554 ?
Se2 Ba1 Se2 97.13(3) 5_656 2_554 ?
Se1 Ba1 Se2 75.16(2) . 2_564 ?
Se1 Ba1 Se2 76.93(2) 2_565 2_564 ?
Se1 Ba1 Se2 125.47(2) 2 2_564 ?
Ag2 Ba1 Se2 45.210(12) . 2_564 ?
Se2 Ba1 Se2 97.13(3) 5_666 2_564 ?
Se2 Ba1 Se2 152.998(13) 5_656 2_564 ?
Se2 Ba1 Se2 76.48(3) 2_554 2_564 ?
Se1 Ba1 Ag2 97.74(2) . 6_656 ?
Se1 Ba1 Ag2 85.456(18) 2_565 6_656 ?
Se1 Ba1 Ag2 85.456(18) 2 6_656 ?
Ag2 Ba1 Ag2 142.474(13) . 6_656 ?
Se2 Ba1 Ag2 43.868(17) 5_666 6_656 ?
Se2 Ba1 Ag2 43.868(17) 5_656 6_656 ?
Se2 Ba1 Ag2 140.375(14) 2_554 6_656 ?
Se2 Ba1 Ag2 140.375(14) 2_564 6_656 ?
Se1 Ba1 Ag1 166.373(15) . . ?
Se1 Ba1 Ag1 42.060(15) 2_565 . ?
Se1 Ba1 Ag1 42.060(15) 2 . ?
Ag2 Ba1 Ag1 121.64(3) . . ?
Se2 Ba1 Ag1 112.510(17) 5_666 . ?
Se2 Ba1 Ag1 112.510(17) 5_656 . ?
Se2 Ba1 Ag1 94.24(2) 2_554 . ?
Se2 Ba1 Ag1 94.24(2) 2_564 . ?
Ag2 Ba1 Ag1 95.89(3) 6_656 . ?
Se1 Ag1 Se1 117.71(4) 2_565 2 ?
Se1 Ag1 Se2 114.631(18) 2_565 6_557 ?
Se1 Ag1 Se2 114.631(19) 2 6_557 ?
Se1 Ag1 Se1 99.30(2) 2_565 6_556 ?
Se1 Ag1 Se1 99.30(2) 2 6_556 ?
Se2 Ag1 Se1 108.10(3) 6_557 6_556 ?
Se1 Ag1 Ag1 118.44(3) 2_565 5_556 ?
Se1 Ag1 Ag1 51.78(2) 2 5_556 ?
Se2 Ag1 Ag1 123.97(3) 6_557 5_556 ?
Se1 Ag1 Ag1 47.519(18) 6_556 5_556 ?
Se1 Ag1 Ag1 51.78(2) 2_565 5_566 ?
Se1 Ag1 Ag1 118.44(3) 2 5_566 ?
Se2 Ag1 Ag1 123.97(3) 6_557 5_566 ?
Se1 Ag1 Ag1 47.519(19) 6_556 5_566 ?
Ag1 Ag1 Ag1 79.53(4) 5_556 5_566 ?
Se1 Ag1 Ba1 61.657(17) 2_565 . ?
Se1 Ag1 Ba1 61.657(17) 2 . ?
Se2 Ag1 Ba1 167.07(2) 6_557 . ?
Se1 Ag1 Ba1 84.84(3) 6_556 . ?
Ag1 Ag1 Ba1 64.76(3) 5_556 . ?
Ag1 Ag1 Ba1 64.76(3) 5_566 . ?
Se1 Ag1 Ba1 152.38(2) 2_565 5_556 ?
Se1 Ag1 Ba1 84.66(3) 2 5_556 ?
Se2 Ag1 Ba1 63.582(13) 6_557 5_556 ?
Se1 Ag1 Ba1 58.89(2) 6_556 5_556 ?
Ag1 Ag1 Ba1 61.25(2) 5_556 5_556 ?
Ag1 Ag1 Ba1 104.52(3) 5_566 5_556 ?
Ba1 Ag1 Ba1 126.005(16) . 5_556 ?
Se1 Ag1 Ba1 84.66(3) 2_565 5_566 ?
Se1 Ag1 Ba1 152.38(2) 2 5_566 ?
Se2 Ag1 Ba1 63.582(13) 6_557 5_566 ?
Se1 Ag1 Ba1 58.89(2) 6_556 5_566 ?
Ag1 Ag1 Ba1 104.52(3) 5_556 5_566 ?
Ag1 Ag1 Ba1 61.25(2) 5_566 5_566 ?
Ba1 Ag1 Ba1 126.005(16) . 5_566 ?
Ba1 Ag1 Ba1 69.79(3) 5_556 5_566 ?
Se1 Ag1 Ba1 59.11(2) 2_565 2_565 ?
Se1 Ag1 Ba1 117.69(3) 2 2_565 ?
Se2 Ag1 Ba1 63.43(2) 6_557 2_565 ?
Se1 Ag1 Ba1 142.466(14) 6_556 2_565 ?
Ag1 Ag1 Ba1 168.13(3) 5_556 2_565 ?
Ag1 Ag1 Ba1 104.34(3) 5_566 2_565 ?
Ba1 Ag1 Ba1 106.38(3) . 2_565 ?
Ba1 Ag1 Ba1 127.01(2) 5_556 2_565 ?
Ba1 Ag1 Ba1 87.03(2) 5_566 2_565 ?
Se1 Ag1 Ba1 117.69(3) 2_565 2 ?
Se1 Ag1 Ba1 59.11(2) 2 2 ?
Se2 Ag1 Ba1 63.43(2) 6_557 2 ?
Se1 Ag1 Ba1 142.466(14) 6_556 2 ?
Ag1 Ag1 Ba1 104.34(3) 5_556 2 ?
Ag1 Ag1 Ba1 168.13(3) 5_566 2 ?
Ba1 Ag1 Ba1 106.38(3) . 2 ?
Ba1 Ag1 Ba1 87.03(3) 5_556 2 ?
Ba1 Ag1 Ba1 127.01(2) 5_566 2 ?
Ba1 Ag1 Ba1 69.69(3) 2_565 2 ?
Se1 Ag2 Se2 108.64(2) . 6_556 ?
Se1 Ag2 Se2 104.249(17) . 2_564 ?
Se2 Ag2 Se2 115.32(2) 6_556 2_564 ?
Se1 Ag2 Se2 104.249(17) . 2_554 ?
Se2 Ag2 Se2 115.32(2) 6_556 2_554 ?
Se2 Ag2 Se2 107.93(3) 2_564 2_554 ?
Se1 Ag2 Ag2 121.89(2) . 5 ?
Se2 Ag2 Ag2 58.268(19) 6_556 5 ?
Se2 Ag2 Ag2 133.36(3) 2_564 5 ?
Se2 Ag2 Ag2 57.05(2) 2_554 5 ?
Se1 Ag2 Ag2 121.89(2) . 5_565 ?
Se2 Ag2 Ag2 58.268(19) 6_556 5_565 ?
Se2 Ag2 Ag2 57.05(2) 2_564 5_565 ?
Se2 Ag2 Ag2 133.36(3) 2_554 5_565 ?
Ag2 Ag2 Ag2 99.07(4) 5 5_565 ?
Se1 Ag2 Ba1 64.281(19) . . ?
Se2 Ag2 Ba1 172.92(2) 6_556 . ?
Se2 Ag2 Ba1 68.001(19) 2_564 . ?
Se2 Ag2 Ba1 68.00(2) 2_554 . ?
Ag2 Ag2 Ba1 124.66(2) 5 . ?
Ag2 Ag2 Ba1 124.66(2) 5_565 . ?
Se1 Ag2 Ba1 158.28(2) . 6_556 ?
Se2 Ag2 Ba1 93.07(3) 6_556 6_556 ?
Se2 Ag2 Ba1 64.762(15) 2_564 6_556 ?
Se2 Ag2 Ba1 64.762(16) 2_554 6_556 ?
Ag2 Ag2 Ba1 69.43(2) 5 6_556 ?
Ag2 Ag2 Ba1 69.43(2) 5_565 6_556 ?
Ba1 Ag2 Ba1 94.00(3) . 6_556 ?
Se1 Ag2 Ba1 59.736(15) . 2_554 ?
Se2 Ag2 Ba1 63.28(2) 6_556 2_554 ?
Se2 Ag2 Ba1 158.968(16) 2_564 2_554 ?
Se2 Ag2 Ba1 90.20(3) 2_554 2_554 ?
Ag2 Ag2 Ba1 65.54(3) 5 2_554 ?
Ag2 Ag2 Ba1 117.44(3) 5_565 2_554 ?
Ba1 Ag2 Ba1 111.22(2) . 2_554 ?
Ba1 Ag2 Ba1 134.968(13) 6_556 2_554 ?
Se1 Ag2 Ba1 59.736(15) . 2_564 ?
Se2 Ag2 Ba1 63.28(2) 6_556 2_564 ?
Se2 Ag2 Ba1 90.20(3) 2_564 2_564 ?
Se2 Ag2 Ba1 158.968(16) 2_554 2_564 ?
Ag2 Ag2 Ba1 117.44(3) 5 2_564 ?
Ag2 Ag2 Ba1 65.54(3) 5_565 2_564 ?
Ba1 Ag2 Ba1 111.22(2) . 2_564 ?
Ba1 Ag2 Ba1 134.968(13) 6_556 2_564 ?
Ba1 Ag2 Ba1 70.19(3) 2_554 2_564 ?
Ag1 Se1 Ag1 117.71(4) 2_564 2_554 ?
Ag1 Se1 Ag2 113.69(2) 2_564 . ?
Ag1 Se1 Ag2 113.691(19) 2_554 . ?
Ag1 Se1 Ag1 80.70(2) 2_564 6_656 ?
Ag1 Se1 Ag1 80.70(2) 2_554 6_656 ?
Ag2 Se1 Ag1 147.23(3) . 6_656 ?
Ag1 Se1 Ba1 79.81(2) 2_564 . ?
Ag1 Se1 Ba1 79.81(2) 2_554 . ?
Ag2 Se1 Ba1 70.987(16) . . ?
Ag1 Se1 Ba1 141.78(2) 6_656 . ?
Ag1 Se1 Ba1 151.40(2) 2_564 2_554 ?
Ag1 Se1 Ba1 76.28(3) 2_554 2_554 ?
Ag2 Se1 Ba1 78.135(15) . 2_554 ?
Ag1 Se1 Ba1 77.15(2) 6_656 2_554 ?
Ba1 Se1 Ba1 128.570(18) . 2_554 ?
Ag1 Se1 Ba1 76.28(3) 2_564 2_564 ?
Ag1 Se1 Ba1 151.40(2) 2_554 2_564 ?
Ag2 Se1 Ba1 78.135(15) . 2_564 ?
Ag1 Se1 Ba1 77.15(2) 6_656 2_564 ?
Ba1 Se1 Ba1 128.570(18) . 2_564 ?
Ba1 Se1 Ba1 81.30(3) 2_554 2_564 ?
Ag1 Se2 Ag2 141.65(3) 6_657 6_656 ?
Ag1 Se2 Ag2 125.877(17) 6_657 2 ?
Ag2 Se2 Ag2 64.68(2) 6_656 2 ?
Ag1 Se2 Ag2 125.877(17) 6_657 2_565 ?
Ag2 Se2 Ag2 64.68(2) 6_656 2_565 ?
Ag2 Se2 Ag2 107.93(3) 2 2_565 ?
Ag1 Se2 Ba1 75.866(16) 6_657 5_666 ?
Ag2 Se2 Ba1 74.249(16) 6_656 5_666 ?
Ag2 Se2 Ba1 133.04(2) 2 5_666 ?
Ag2 Se2 Ba1 71.37(2) 2_565 5_666 ?
Ag1 Se2 Ba1 75.866(16) 6_657 5_656 ?
Ag2 Se2 Ba1 74.249(16) 6_656 5_656 ?
Ag2 Se2 Ba1 71.37(2) 2 5_656 ?
Ag2 Se2 Ba1 133.04(2) 2_565 5_656 ?
Ba1 Se2 Ba1 76.56(3) 5_666 5_656 ?
Ag1 Se2 Ba1 75.69(2) 6_657 2 ?
Ag2 Se2 Ba1 131.026(15) 6_656 2 ?
Ag2 Se2 Ba1 66.79(2) 2 2 ?
Ag2 Se2 Ba1 127.37(3) 2_565 2 ?
Ba1 Se2 Ba1 151.561(18) 5_666 2 ?
Ba1 Se2 Ba1 96.45(3) 5_656 2 ?
Ag1 Se2 Ba1 75.69(2) 6_657 2_565 ?
Ag2 Se2 Ba1 131.026(15) 6_656 2_565 ?
Ag2 Se2 Ba1 127.37(3) 2 2_565 ?
Ag2 Se2 Ba1 66.79(2) 2_565 2_565 ?
Ba1 Se2 Ba1 96.45(3) 5_666 2_565 ?
Ba1 Se2 Ba1 151.561(18) 5_656 2_565 ?
Ba1 Se2 Ba1 76.48(3) 2 2_565 ?

loop_
_geom_bond_atom_site_label_1
_geom_bond_atom_site_label_2
_geom_bond_distance
_geom_bond_site_symmetry_2
_geom_bond_publ_flag
Ba1 Se1 3.2593(11) . ?
Ba1 Se1 3.2785(9) 2_565 ?
Ba1 Se1 3.2785(9) 2 ?
Ba1 Ag2 3.4204(11) . ?
Ba1 Se2 3.4474(10) 5_666 ?
Ba1 Se2 3.4474(10) 5_656 ?
Ba1 Se2 3.4506(9) 2_554 ?
Ba1 Se2 3.4506(9) 2_564 ?
Ba1 Ag2 3.6116(13) 6_656 ?
Ba1 Ag1 3.6188(11) . ?
Ag1 Se1 2.4954(8) 2_565 ?
Ag1 Se1 2.4954(8) 2 ?
Ag1 Se2 2.5138(10) 6_557 ?
Ag1 Se1 2.6584(10) 6_556 ?
Ag1 Ag1 3.3391(12) 5_556 ?
Ag1 Ag1 3.3391(12) 5_566 ?
Ag2 Se1 2.5462(12) . ?
Ag2 Se2 2.6059(10) 6_556 ?
Ag2 Se2 2.6412(8) 2_564 ?
Ag2 Se2 2.6412(8) 2_554 ?
Ag2 Ag2 2.8072(9) 5 ?
Ag2 Ag2 2.8072(9) 5_565 ?
